data_7055473
loop_
_publ_author_name
'Chen, Jing-Lin'
'Guo, Zong-Hao'
'Luo, Yan-Sheng'
'Qiu, Lu'
'He, Li-Hua'
'Liu, Sui-Jun'
'Wen, He-Rui'
'Wang, Jin-Yun'

_publ_section_title
;
 Luminescent monometallic Cu(i) triphenylphosphine complexes based on
 methylated 5-trifluoromethyl-3-(2&#x2032;-pyridyl)-1,2,4-triazole ligands
;
_journal_issue 6
_journal_name_full 'New J. Chem.'
_journal_page_first 5325
_journal_paper_doi 10.1039/C5NJ03529E
_journal_volume 40
_journal_year 2016
_chemical_formula_sum 'C45 H36 Cu F3 N4 P2'
_chemical_formula_weight 815.26
_space_group_crystal_system orthorhombic
_space_group_IT_number 19
_space_group_name_Hall 'P 2ac 2ab'
_space_group_name_H-M_alt 'P 21 21 21'
_symmetry_space_group_name_Hall 'P 2ac 2ab'
_symmetry_space_group_name_H-M 'P 21 21 21'
_atom_sites_solution_hydrogens geom
_audit_creation_method SHELXL-2014/7
_audit_update_record
;
2016-04-05 deposited with the CCDC.
2016-04-11 downloaded from the CCDC.
;
_cell_angle_alpha 90
_cell_angle_beta 90
_cell_angle_gamma 90
_cell_formula_units_Z 4
_cell_length_a 12.1405(9)
_cell_length_b 12.9183(10)
_cell_length_c 25.384(2)
_cell_measurement_reflns_used 9776
_cell_measurement_temperature 298(2)
_cell_measurement_theta_max 27.15
_cell_measurement_theta_min 3.15
_cell_volume 3981.1(5)
_computing_structure_refinement 'SHELXL-2014/7 (Sheldrick, 2014)'
_diffrn_ambient_temperature 298(2)
_diffrn_measured_fraction_theta_full 0.998
_diffrn_measured_fraction_theta_max 0.993
_diffrn_measurement_device_type 'D8 QUEST'
_diffrn_measurement_method '\w scans'
_diffrn_radiation_type MoK\a
_diffrn_radiation_wavelength 0.71073
_diffrn_reflns_av_R_equivalents 0.0347
_diffrn_reflns_av_unetI/netI 0.0340
_diffrn_reflns_Laue_measured_fraction_full 0.998
_diffrn_reflns_Laue_measured_fraction_max 0.993
_diffrn_reflns_limit_h_max 15
_diffrn_reflns_limit_h_min -15
_diffrn_reflns_limit_k_max 16
_diffrn_reflns_limit_k_min -16
_diffrn_reflns_limit_l_max 32
_diffrn_reflns_limit_l_min -32
_diffrn_reflns_number 59842
_diffrn_reflns_point_group_measured_fraction_full 0.998
_diffrn_reflns_point_group_measured_fraction_max 0.994
_diffrn_reflns_theta_full 25.242
_diffrn_reflns_theta_max 27.149
_diffrn_reflns_theta_min 3.154
_diffrn_source 'fine-focus sealed tube'
_exptl_absorpt_coefficient_mu 0.681
_exptl_absorpt_correction_type multi-scan
_exptl_absorpt_process_details CrystalClear
_exptl_crystal_colour colorless
_exptl_crystal_density_diffrn 1.360
_exptl_crystal_description block
_exptl_crystal_F_000 1680
_exptl_crystal_size_max 0.230
_exptl_crystal_size_mid 0.210
_exptl_crystal_size_min 0.180
_exptl_transmission_factor_max 0.887
_exptl_transmission_factor_min 0.859
_refine_diff_density_max 0.577
_refine_diff_density_min -0.357
_refine_diff_density_rms 0.067
_refine_ls_abs_structure_details
;
 Refined as a perfect inversion twin.
;
_refine_ls_abs_structure_Flack 0.5
_refine_ls_extinction_method none
_refine_ls_goodness_of_fit_ref 1.183
_refine_ls_hydrogen_treatment constr
_refine_ls_matrix_type full
_refine_ls_number_parameters 496
_refine_ls_number_reflns 8715
_refine_ls_number_restraints 1
_refine_ls_restrained_S_all 1.184
_refine_ls_R_factor_all 0.0663
_refine_ls_R_factor_gt 0.0574
_refine_ls_shift/su_max 0.004
_refine_ls_shift/su_mean 0.001
_refine_ls_structure_factor_coef Fsqd
_refine_ls_weighting_details 'w=1/[\s^2^(Fo^2^)+(0.0291P)^2^+5.1634P] where P=(Fo^2^+2Fc^2^)/3'
_refine_ls_weighting_scheme calc
_refine_ls_wR_factor_gt 0.1137
_refine_ls_wR_factor_ref 0.1176
_reflns_Friedel_coverage 0.798
_reflns_Friedel_fraction_full 0.999
_reflns_Friedel_fraction_max 0.994
_reflns_number_gt 7801
_reflns_number_total 8715
_reflns_threshold_expression 'I > 2\s(I)'
_cod_data_source_file c5nj03529e2.cif
_cod_data_source_block 3
_cod_depositor_comments
;
The following automatic conversions were performed:

'_exptl_absorpt_correction_type' value 'Multi-scan' changed to
'multi-scan' according to
/usr/data/users/saulius/crontab/automatic-downloads/rss-feeds/RSC/lib/dictionaries/cif_core.dic
dictionary named 'cif_core.dic' version 2.4.2 from 2011-04-26.

Automatic conversion script
Id: cif_fix_values 4268 2015-11-12 08:31:59Z antanas 

 Adding full bibliography for 7055471--7055475.cif.
;
_cod_database_code 7055473
_shelx_shelxl_version_number 2014/7
_shelx_space_group_comment
;
The symmetry employed for this shelxl refinement is uniquely defined
by the following loop, which should always be used as a source of
symmetry information in preference to the above space-group names.
They are only intended as comments.
;
_shelx_estimated_absorpt_t_min 0.859
_shelx_estimated_absorpt_t_max 0.887

loop_
_space_group_symop_operation_xyz
'x, y, z'
'-x+1/2, -y, z+1/2'
'x+1/2, -y+1/2, -z'
'-x, y+1/2, -z+1/2'

loop_
_atom_site_label
_atom_site_type_symbol
_atom_site_fract_x
_atom_site_fract_y
_atom_site_fract_z
_atom_site_U_iso_or_equiv
_atom_site_adp_type
_atom_site_occupancy
_atom_site_site_symmetry_order
_atom_site_calc_flag
_atom_site_refinement_flags_posn
_atom_site_refinement_flags_adp
Cu1 Cu 0.02269(5) 0.49024(5) 0.34307(2) 0.03301(16) Uani 1 1 d . U
P2 P 0.09364(10) 0.37937(11) 0.40579(5) 0.0299(3) Uani 1 1 d . U
P1 P -0.15517(10) 0.52735(11) 0.35523(5) 0.0323(3) Uani 1 1 d . .
N2 N 0.1393(3) 0.6026(3) 0.33800(17) 0.0319(9) Uani 1 1 d . .
N1 N 0.0953(4) 0.4521(3) 0.26809(17) 0.0355(10) Uani 1 1 d . .
N3 N 0.1774(4) 0.6847(4) 0.36642(18) 0.0389(11) Uani 1 1 d . .
N4 N 0.2916(4) 0.6569(4) 0.2973(2) 0.0431(12) Uani 1 1 d . .
C7 C 0.2674(5) 0.7124(4) 0.3400(3) 0.0407(13) Uani 1 1 d . .
C5 C 0.1904(4) 0.5052(4) 0.26043(19) 0.0345(11) Uani 1 1 d . .
C4 C 0.2643(5) 0.4817(5) 0.2213(2) 0.0515(15) Uani 1 1 d . .
H4B H 0.3288 0.5198 0.2174 0.062 Uiso 1 1 calc R U
C6 C 0.2083(4) 0.5892(4) 0.2980(2) 0.0323(12) Uani 1 1 d . .
C2 C 0.1427(7) 0.3487(5) 0.1943(3) 0.062(2) Uani 1 1 d . .
H2A H 0.1242 0.2954 0.1714 0.074 Uiso 1 1 calc R U
C3 C 0.2406(7) 0.4003(6) 0.1879(3) 0.065(2) Uani 1 1 d . .
H3B H 0.2899 0.3810 0.1616 0.078 Uiso 1 1 calc R U
C1 C 0.0716(5) 0.3753(5) 0.2344(2) 0.0435(14) Uani 1 1 d . .
C9 C -0.0346(7) 0.3205(6) 0.2415(3) 0.067(2) Uani 1 1 d . .
H9A H -0.0416 0.2676 0.2151 0.100 Uiso 1 1 calc R U
H9B H -0.0367 0.2894 0.2758 0.100 Uiso 1 1 calc R U
H9C H -0.0941 0.3689 0.2381 0.100 Uiso 1 1 calc R U
C8 C 0.3363(7) 0.8012(7) 0.3569(4) 0.075(2) Uani 1 1 d . .
C10 C 0.2433(4) 0.3959(4) 0.4108(2) 0.0373(13) Uani 1 1 d . .
C16 C 0.0805(4) 0.2389(4) 0.4024(2) 0.0330(11) Uani 1 1 d . .
C27 C 0.0473(5) 0.5118(5) 0.4882(2) 0.0467(14) Uani 1 1 d . .
H27A H 0.0780 0.5619 0.4663 0.056 Uiso 1 1 calc R U
C25 C -0.0402(6) 0.4656(6) 0.5690(3) 0.064(2) Uani 1 1 d . .
H25A H -0.0685 0.4847 0.6016 0.077 Uiso 1 1 calc R U
C17 C 0.1532(5) 0.1721(5) 0.4271(2) 0.0414(13) Uani 1 1 d . .
H17A H 0.2122 0.1993 0.4459 0.050 Uiso 1 1 calc R U
C15 C 0.2970(5) 0.4263(5) 0.4565(3) 0.0488(15) Uani 1 1 d . .
H15A H 0.2575 0.4384 0.4873 0.059 Uiso 1 1 calc R U
C22 C 0.0430(4) 0.4091(4) 0.47173(19) 0.0317(12) Uani 1 1 d . .
C19 C 0.0537(6) 0.0261(5) 0.3962(3) 0.0625(19) Uani 1 1 d . .
H19A H 0.0452 -0.0453 0.3937 0.075 Uiso 1 1 calc R U
C20 C -0.0198(7) 0.0899(5) 0.3720(3) 0.0641(19) Uani 1 1 d . .
H20A H -0.0788 0.0617 0.3535 0.077 Uiso 1 1 calc R U
C11 C 0.3039(5) 0.3807(5) 0.3651(3) 0.0493(16) Uani 1 1 d . .
H11A H 0.2680 0.3624 0.3342 0.059 Uiso 1 1 calc R U
C13 C 0.4695(6) 0.4196(6) 0.4104(4) 0.073(2) Uani 1 1 d . .
H13A H 0.5459 0.4256 0.4105 0.088 Uiso 1 1 calc R U
C21 C -0.0073(5) 0.1964(5) 0.3746(2) 0.0467(14) Uani 1 1 d . .
H21A H -0.0577 0.2394 0.3578 0.056 Uiso 1 1 calc R U
C26 C 0.0063(7) 0.5393(5) 0.5368(3) 0.066(2) Uani 1 1 d . .
H26A H 0.0101 0.6078 0.5478 0.079 Uiso 1 1 calc R U
C24 C -0.0450(5) 0.3645(6) 0.5533(2) 0.0507(17) Uani 1 1 d . .
H24A H -0.0770 0.3149 0.5750 0.061 Uiso 1 1 calc R U
C12 C 0.4158(6) 0.3924(6) 0.3652(4) 0.067(2) Uani 1 1 d . .
H12A H 0.4554 0.3817 0.3343 0.080 Uiso 1 1 calc R U
C18 C 0.1404(6) 0.0667(5) 0.4243(3) 0.0553(17) Uani 1 1 d . .
H18A H 0.1899 0.0231 0.4414 0.066 Uiso 1 1 calc R U
C23 C -0.0024(4) 0.3364(5) 0.5050(2) 0.0390(13) Uani 1 1 d . .
H23A H -0.0042 0.2673 0.4948 0.047 Uiso 1 1 calc R U
C14 C 0.4110(6) 0.4382(6) 0.4557(4) 0.072(2) Uani 1 1 d . .
H14A H 0.4478 0.4588 0.4860 0.086 Uiso 1 1 calc R U
C28 C -0.2291(4) 0.4079(4) 0.3699(2) 0.0343(12) Uani 1 1 d . .
C33 C -0.2757(5) 0.3512(5) 0.3292(2) 0.0450(15) Uani 1 1 d . .
H33A H -0.2812 0.3805 0.2959 0.054 Uiso 1 1 calc R U
C40 C -0.1822(4) 0.6158(4) 0.4101(2) 0.0363(12) Uani 1 1 d . .
C34 C -0.2379(5) 0.5814(5) 0.3018(2) 0.0374(13) Uani 1 1 d . .
C45 C -0.1017(5) 0.6898(5) 0.4205(2) 0.0436(14) Uani 1 1 d . .
H45A H -0.0359 0.6893 0.4017 0.052 Uiso 1 1 calc R U
C29 C -0.2248(5) 0.3642(5) 0.4198(3) 0.0425(14) Uani 1 1 d . .
H29A H -0.1952 0.4013 0.4479 0.051 Uiso 1 1 calc R U
C39 C -0.3477(5) 0.6063(6) 0.3077(3) 0.0553(18) Uani 1 1 d . .
H39A H -0.3808 0.5995 0.3406 0.066 Uiso 1 1 calc R U
C31 C -0.3076(6) 0.2095(6) 0.3867(3) 0.065(2) Uani 1 1 d . .
H31A H -0.3325 0.1423 0.3924 0.078 Uiso 1 1 calc R U
C32 C -0.3141(5) 0.2519(5) 0.3374(3) 0.0568(17) Uani 1 1 d . .
H32A H -0.3441 0.2142 0.3097 0.068 Uiso 1 1 calc R U
C41 C -0.2768(6) 0.6169(6) 0.4403(3) 0.0578(18) Uani 1 1 d . .
H41A H -0.3312 0.5676 0.4343 0.069 Uiso 1 1 calc R U
C44 C -0.1198(7) 0.7642(6) 0.4588(3) 0.063(2) Uani 1 1 d . .
H44A H -0.0670 0.8150 0.4647 0.076 Uiso 1 1 calc R U
C38 C -0.4089(6) 0.6412(6) 0.2656(3) 0.066(2) Uani 1 1 d . .
H38A H -0.4828 0.6578 0.2701 0.080 Uiso 1 1 calc R U
C35 C -0.1900(5) 0.5928(5) 0.2527(2) 0.0483(16) Uani 1 1 d . .
H35A H -0.1160 0.5765 0.2480 0.058 Uiso 1 1 calc R U
C43 C -0.2147(8) 0.7636(6) 0.4880(3) 0.072(2) Uani 1 1 d . .
H43A H -0.2260 0.8136 0.5138 0.087 Uiso 1 1 calc R U
C30 C -0.2648(6) 0.2649(5) 0.4277(3) 0.0550(18) Uani 1 1 d . .
H30A H -0.2625 0.2358 0.4612 0.066 Uiso 1 1 calc R U
C37 C -0.3605(7) 0.6513(7) 0.2174(3) 0.070(2) Uani 1 1 d . .
H37A H -0.4021 0.6741 0.1889 0.085 Uiso 1 1 calc R U
C36 C -0.2515(7) 0.6282(7) 0.2107(3) 0.069(2) Uani 1 1 d . .
H36A H -0.2189 0.6364 0.1778 0.082 Uiso 1 1 calc R U
C42 C -0.2919(8) 0.6901(7) 0.4792(3) 0.080(3) Uani 1 1 d . .
H42A H -0.3556 0.6888 0.4996 0.095 Uiso 1 1 calc R U
F3 F 0.4300(5) 0.7728(6) 0.3762(4) 0.168(4) Uani 1 1 d . .
F1 F 0.3637(9) 0.8609(6) 0.3189(3) 0.195(5) Uani 1 1 d . .
F2 F 0.2931(5) 0.8564(4) 0.3939(3) 0.125(2) Uani 1 1 d . .

loop_
_atom_site_aniso_label
_atom_site_aniso_U_11
_atom_site_aniso_U_22
_atom_site_aniso_U_33
_atom_site_aniso_U_23
_atom_site_aniso_U_13
_atom_site_aniso_U_12
Cu1 0.0268(3) 0.0384(3) 0.0339(3) 0.0016(3) 0.0008(3) -0.0024(3)
P2 0.0245(6) 0.0355(7) 0.0297(7) 0.0016(5) 0.0008(5) 0.0005(6)
P1 0.0257(6) 0.0381(7) 0.0331(7) 0.0046(6) 0.0015(5) -0.0001(6)
N2 0.033(2) 0.032(2) 0.031(2) -0.0029(19) 0.0007(19) -0.0037(18)
N1 0.039(2) 0.037(2) 0.031(2) -0.0023(19) -0.008(2) 0.002(2)
N3 0.043(3) 0.038(3) 0.036(2) -0.007(2) -0.004(2) -0.006(2)
N4 0.037(3) 0.047(3) 0.045(3) -0.001(2) 0.007(2) -0.010(2)
C7 0.038(3) 0.038(3) 0.047(3) -0.003(3) -0.001(3) -0.010(2)
C5 0.037(3) 0.034(3) 0.032(2) 0.003(2) 0.002(2) 0.001(3)
C4 0.055(4) 0.049(4) 0.050(3) -0.002(3) 0.019(3) -0.001(3)
C6 0.030(3) 0.035(3) 0.032(3) 0.002(2) 0.000(2) -0.002(2)
C2 0.101(6) 0.045(4) 0.039(3) -0.016(3) 0.002(4) 0.005(4)
C3 0.082(5) 0.061(5) 0.053(4) -0.011(4) 0.029(4) 0.011(4)
C1 0.060(4) 0.038(3) 0.033(3) -0.006(3) -0.010(3) 0.000(3)
C9 0.078(5) 0.063(4) 0.059(4) -0.023(4) -0.009(4) -0.020(4)
C8 0.068(5) 0.067(5) 0.090(6) -0.023(5) 0.012(5) -0.034(4)
C10 0.028(3) 0.033(3) 0.050(3) 0.008(3) -0.006(2) 0.004(2)
C16 0.033(3) 0.038(3) 0.028(3) -0.001(2) 0.007(2) 0.001(2)
C27 0.052(3) 0.040(3) 0.048(3) 0.003(3) 0.006(3) 0.009(3)
C25 0.074(5) 0.075(5) 0.044(4) 0.002(3) 0.018(3) 0.037(4)
C17 0.045(3) 0.041(3) 0.038(3) -0.002(3) 0.002(3) 0.005(3)
C15 0.040(3) 0.048(4) 0.059(4) -0.002(3) -0.007(3) -0.002(3)
C22 0.030(3) 0.040(3) 0.025(2) 0.003(2) -0.002(2) 0.010(2)
C19 0.074(5) 0.037(4) 0.077(5) -0.008(3) 0.020(4) -0.007(3)
C20 0.058(4) 0.054(4) 0.081(5) -0.018(4) -0.002(4) -0.014(4)
C11 0.032(3) 0.061(4) 0.055(4) 0.017(3) 0.009(3) 0.004(3)
C13 0.028(3) 0.056(4) 0.136(8) 0.006(5) 0.004(5) -0.007(3)
C21 0.039(3) 0.046(3) 0.055(3) -0.003(3) 0.001(3) -0.003(3)
C26 0.092(6) 0.049(4) 0.056(4) -0.009(3) 0.008(4) 0.030(4)
C24 0.044(4) 0.063(4) 0.045(3) 0.016(3) 0.009(3) 0.013(3)
C12 0.036(3) 0.066(5) 0.098(6) 0.016(4) 0.019(4) 0.005(3)
C18 0.070(5) 0.041(4) 0.054(4) 0.004(3) 0.008(4) 0.011(3)
C23 0.035(3) 0.046(3) 0.036(3) 0.003(2) 0.003(2) 0.006(2)
C14 0.047(4) 0.061(5) 0.107(7) -0.010(4) -0.032(5) -0.009(4)
C28 0.022(2) 0.041(3) 0.040(3) 0.005(2) 0.003(2) 0.004(2)
C33 0.036(3) 0.053(4) 0.045(4) 0.000(3) 0.007(3) -0.006(3)
C40 0.038(3) 0.037(3) 0.034(3) 0.006(2) 0.002(2) 0.002(2)
C34 0.033(3) 0.040(3) 0.039(3) 0.011(3) -0.002(2) -0.001(2)
C45 0.043(3) 0.043(3) 0.044(3) 0.006(3) -0.004(3) -0.001(3)
C29 0.031(3) 0.049(4) 0.048(3) 0.005(3) 0.003(3) 0.000(3)
C39 0.037(3) 0.078(5) 0.050(4) 0.020(4) 0.007(3) 0.012(3)
C31 0.054(4) 0.043(4) 0.098(6) 0.006(4) 0.024(4) -0.014(3)
C32 0.047(4) 0.052(4) 0.070(5) -0.013(4) 0.006(3) -0.014(3)
C41 0.050(4) 0.065(5) 0.059(4) -0.012(4) 0.011(3) -0.007(4)
C44 0.078(5) 0.048(4) 0.064(4) -0.008(3) -0.009(4) -0.005(4)
C38 0.043(4) 0.087(6) 0.069(5) 0.018(4) -0.004(4) 0.018(4)
C35 0.044(3) 0.057(4) 0.043(3) 0.007(3) 0.006(3) 0.003(3)
C43 0.097(6) 0.058(5) 0.063(5) -0.019(4) 0.004(5) 0.017(5)
C30 0.055(4) 0.048(4) 0.062(4) 0.021(3) 0.016(3) -0.005(3)
C37 0.068(5) 0.085(6) 0.058(5) 0.018(4) -0.015(4) 0.015(4)
C36 0.072(5) 0.097(6) 0.037(4) 0.022(4) 0.004(3) 0.009(5)
C42 0.078(6) 0.081(6) 0.080(6) -0.018(5) 0.032(5) 0.012(5)
F3 0.066(4) 0.158(7) 0.280(10) -0.113(7) -0.047(5) -0.024(4)
F1 0.305(12) 0.154(7) 0.125(6) 0.009(5) -0.006(7) -0.180(8)
F2 0.103(4) 0.095(4) 0.177(6) -0.084(4) 0.037(4) -0.047(3)

loop_
_atom_type_symbol
_atom_type_description
_atom_type_scat_dispersion_real
_atom_type_scat_dispersion_imag
_atom_type_scat_source
C C 0.0033 0.0016 'International Tables Vol C Tables 4.2.6.8 and 6.1.1.4'
H H 0.0000 0.0000 'International Tables Vol C Tables 4.2.6.8 and 6.1.1.4'
Cu Cu 0.3201 1.2651 'International Tables Vol C Tables 4.2.6.8 and 6.1.1.4'
F F 0.0171 0.0103 'International Tables Vol C Tables 4.2.6.8 and 6.1.1.4'
N N 0.0061 0.0033 'International Tables Vol C Tables 4.2.6.8 and 6.1.1.4'
P P 0.1023 0.0942 'International Tables Vol C Tables 4.2.6.8 and 6.1.1.4'

loop_
_geom_angle_atom_site_label_1
_geom_angle_atom_site_label_2
_geom_angle_atom_site_label_3
_geom_angle
N2 Cu1 N1 79.77(17)
N2 Cu1 P1 121.94(13)
N1 Cu1 P1 124.51(13)
N2 Cu1 P2 103.12(13)
N1 Cu1 P2 108.35(12)
P1 Cu1 P2 113.50(5)
C16 P2 C22 102.9(2)
C16 P2 C10 101.9(2)
C22 P2 C10 104.2(3)
C16 P2 Cu1 123.49(18)
C22 P2 Cu1 112.11(17)
C10 P2 Cu1 110.18(19)
C28 P1 C34 101.8(3)
C28 P1 C40 106.5(3)
C34 P1 C40 103.2(3)
C28 P1 Cu1 108.83(17)
C34 P1 Cu1 120.72(19)
C40 P1 Cu1 114.37(18)
C6 N2 N3 107.0(4)
C6 N2 Cu1 113.3(3)
N3 N2 Cu1 139.3(3)
C1 N1 C5 117.7(5)
C1 N1 Cu1 130.1(4)
C5 N1 Cu1 111.0(3)
C7 N3 N2 102.8(4)
C7 N4 C6 100.0(5)
N4 C7 N3 116.5(5)
N4 C7 C8 121.8(6)
N3 C7 C8 121.7(6)
N1 C5 C4 123.2(5)
N1 C5 C6 114.1(4)
C4 C5 C6 122.6(5)
C5 C4 C3 118.5(6)
C5 C4 H4B 120.8
C3 C4 H4B 120.8
N2 C6 N4 113.8(5)
N2 C6 C5 120.1(5)
N4 C6 C5 126.1(5)
C3 C2 C1 120.6(6)
C3 C2 H2A 119.7
C1 C2 H2A 119.7
C2 C3 C4 118.4(6)
C2 C3 H3B 120.8
C4 C3 H3B 120.8
N1 C1 C2 121.4(6)
N1 C1 C9 117.6(6)
C2 C1 C9 121.0(6)
C1 C9 H9A 109.5
C1 C9 H9B 109.5
H9A C9 H9B 109.5
C1 C9 H9C 109.5
H9A C9 H9C 109.5
H9B C9 H9C 109.5
F1 C8 F2 108.8(8)
F1 C8 F3 103.2(9)
F2 C8 F3 103.8(8)
F1 C8 C7 113.3(7)
F2 C8 C7 114.1(7)
F3 C8 C7 112.8(8)
C11 C10 C15 119.3(5)
C11 C10 P2 116.8(5)
C15 C10 P2 123.8(5)
C17 C16 C21 118.2(5)
C17 C16 P2 122.9(4)
C21 C16 P2 119.0(4)
C26 C27 C22 120.1(6)
C26 C27 H27A 120.0
C22 C27 H27A 120.0
C24 C25 C26 120.3(6)
C24 C25 H25A 119.9
C26 C25 H25A 119.9
C18 C17 C16 121.6(6)
C18 C17 H17A 119.2
C16 C17 H17A 119.2
C10 C15 C14 119.0(7)
C10 C15 H15A 120.5
C14 C15 H15A 120.5
C23 C22 C27 118.7(5)
C23 C22 P2 123.6(4)
C27 C22 P2 117.6(4)
C20 C19 C18 120.4(7)
C20 C19 H19A 119.8
C18 C19 H19A 119.8
C19 C20 C21 120.5(7)
C19 C20 H20A 119.7
C21 C20 H20A 119.7
C12 C11 C10 120.7(7)
C12 C11 H11A 119.6
C10 C11 H11A 119.6
C12 C13 C14 120.1(6)
C12 C13 H13A 120.0
C14 C13 H13A 120.0
C20 C21 C16 120.0(6)
C20 C21 H21A 120.0
C16 C21 H21A 120.0
C25 C26 C27 120.2(6)
C25 C26 H26A 119.9
C27 C26 H26A 119.9
C25 C24 C23 119.7(6)
C25 C24 H24A 120.2
C23 C24 H24A 120.2
C13 C12 C11 120.3(7)
C13 C12 H12A 119.9
C11 C12 H12A 119.9
C17 C18 C19 119.4(7)
C17 C18 H18A 120.3
C19 C18 H18A 120.3
C22 C23 C24 121.0(6)
C22 C23 H23A 119.5
C24 C23 H23A 119.5
C13 C14 C15 120.6(7)
C13 C14 H14A 119.7
C15 C14 H14A 119.7
C33 C28 C29 118.7(6)
C33 C28 P1 119.7(4)
C29 C28 P1 120.8(5)
C32 C33 C28 121.1(6)
C32 C33 H33A 119.5
C28 C33 H33A 119.5
C41 C40 C45 118.1(6)
C41 C40 P1 125.3(5)
C45 C40 P1 116.5(4)
C39 C34 C35 118.7(6)
C39 C34 P1 122.6(5)
C35 C34 P1 118.6(4)
C44 C45 C40 119.8(6)
C44 C45 H45A 120.1
C40 C45 H45A 120.1
C30 C29 C28 119.6(6)
C30 C29 H29A 120.2
C28 C29 H29A 120.2
C38 C39 C34 120.9(6)
C38 C39 H39A 119.6
C34 C39 H39A 119.6
C30 C31 C32 120.6(6)
C30 C31 H31A 119.7
C32 C31 H31A 119.7
C31 C32 C33 119.4(7)
C31 C32 H32A 120.3
C33 C32 H32A 120.3
C40 C41 C42 121.0(7)
C40 C41 H41A 119.5
C42 C41 H41A 119.5
C43 C44 C45 120.7(7)
C43 C44 H44A 119.6
C45 C44 H44A 119.6
C37 C38 C39 119.7(7)
C37 C38 H38A 120.2
C39 C38 H38A 120.2
C34 C35 C36 120.3(6)
C34 C35 H35A 119.9
C36 C35 H35A 119.9
C42 C43 C44 119.7(7)
C42 C43 H43A 120.1
C44 C43 H43A 120.1
C31 C30 C29 120.6(7)
C31 C30 H30A 119.7
C29 C30 H30A 119.7
C36 C37 C38 120.6(7)
C36 C37 H37A 119.7
C38 C37 H37A 119.7
C37 C36 C35 119.9(7)
C37 C36 H36A 120.1
C35 C36 H36A 120.1
C43 C42 C41 120.5(8)
C43 C42 H42A 119.7
C41 C42 H42A 119.7

loop_
_geom_bond_atom_site_label_1
_geom_bond_atom_site_label_2
_geom_bond_distance
Cu1 N2 2.032(4)
Cu1 N1 2.154(4)
Cu1 P1 2.2332(14)
Cu1 P2 2.3084(15)
P2 C16 1.823(6)
P2 C22 1.824(5)
P2 C10 1.834(5)
P1 C28 1.824(6)
P1 C34 1.827(6)
P1 C40 1.831(6)
N2 C6 1.328(7)
N2 N3 1.363(6)
N1 C1 1.341(7)
N1 C5 1.357(7)
N3 C7 1.331(7)
N4 C7 1.333(8)
N4 C6 1.337(7)
C7 C8 1.483(9)
C5 C4 1.373(7)
C5 C6 1.461(8)
C4 C3 1.381(10)
C4 H4B 0.9300
C2 C3 1.373(11)
C2 C1 1.378(9)
C2 H2A 0.9300
C3 H3B 0.9300
C1 C9 1.481(10)
C9 H9A 0.9600
C9 H9B 0.9600
C9 H9C 0.9600
C8 F1 1.279(10)
C8 F2 1.291(9)
C8 F3 1.292(11)
C10 C11 1.386(8)
C10 C15 1.388(9)
C16 C17 1.385(8)
C16 C21 1.391(8)
C27 C26 1.377(9)
C27 C22 1.391(8)
C27 H27A 0.9300
C25 C24 1.367(10)
C25 C26 1.377(10)
C25 H25A 0.9300
C17 C18 1.372(9)
C17 H17A 0.9300
C15 C14 1.392(10)
C15 H15A 0.9300
C22 C23 1.379(8)
C19 C20 1.361(10)
C19 C18 1.376(10)
C19 H19A 0.9300
C20 C21 1.386(9)
C20 H20A 0.9300
C11 C12 1.366(9)
C11 H11A 0.9300
C13 C12 1.366(11)
C13 C14 1.372(12)
C13 H13A 0.9300
C21 H21A 0.9300
C26 H26A 0.9300
C24 C23 1.378(8)
C24 H24A 0.9300
C12 H12A 0.9300
C18 H18A 0.9300
C23 H23A 0.9300
C14 H14A 0.9300
C28 C33 1.386(8)
C28 C29 1.390(8)
C33 C32 1.381(9)
C33 H33A 0.9300
C40 C41 1.381(9)
C40 C45 1.393(8)
C34 C39 1.379(8)
C34 C35 1.381(8)
C45 C44 1.385(9)
C45 H45A 0.9300
C29 C30 1.385(9)
C29 H29A 0.9300
C39 C38 1.377(9)
C39 H39A 0.9300
C31 C30 1.365(10)
C31 C32 1.369(11)
C31 H31A 0.9300
C32 H32A 0.9300
C41 C42 1.379(10)
C41 H41A 0.9300
C44 C43 1.371(11)
C44 H44A 0.9300
C38 C37 1.363(10)
C38 H38A 0.9300
C35 C36 1.381(9)
C35 H35A 0.9300
C43 C42 1.353(12)
C43 H43A 0.9300
C30 H30A 0.9300
C37 C36 1.367(10)
C37 H37A 0.9300
C36 H36A 0.9300
C42 H42A 0.9300

loop_
_geom_torsion_atom_site_label_1
_geom_torsion_atom_site_label_2
_geom_torsion_atom_site_label_3
_geom_torsion_atom_site_label_4
_geom_torsion
C6 N2 N3 C7 -0.2(6)
Cu1 N2 N3 C7 171.4(4)
C6 N4 C7 N3 -0.1(7)
C6 N4 C7 C8 -179.3(7)
N2 N3 C7 N4 0.2(7)
N2 N3 C7 C8 179.4(6)
C1 N1 C5 C4 -2.3(8)
Cu1 N1 C5 C4 167.0(5)
C1 N1 C5 C6 178.5(5)
Cu1 N1 C5 C6 -12.2(5)
N1 C5 C4 C3 0.3(9)
C6 C5 C4 C3 179.5(6)
N3 N2 C6 N4 0.1(6)
Cu1 N2 C6 N4 -173.9(4)
N3 N2 C6 C5 179.1(5)
Cu1 N2 C6 C5 5.1(6)
C7 N4 C6 N2 0.0(6)
C7 N4 C6 C5 -179.0(5)
N1 C5 C6 N2 5.4(7)
C4 C5 C6 N2 -173.8(5)
N1 C5 C6 N4 -175.7(5)
C4 C5 C6 N4 5.0(9)
C1 C2 C3 C4 -2.3(11)
C5 C4 C3 C2 2.0(11)
C5 N1 C1 C2 1.9(8)
Cu1 N1 C1 C2 -164.9(5)
C5 N1 C1 C9 -177.4(5)
Cu1 N1 C1 C9 15.8(8)
C3 C2 C1 N1 0.3(10)
C3 C2 C1 C9 179.6(7)
N4 C7 C8 F1 44.7(12)
N3 C7 C8 F1 -134.5(9)
N4 C7 C8 F2 169.9(7)
N3 C7 C8 F2 -9.3(12)
N4 C7 C8 F3 -72.0(11)
N3 C7 C8 F3 108.8(9)
C16 P2 C10 C11 74.9(5)
C22 P2 C10 C11 -178.3(5)
Cu1 P2 C10 C11 -57.8(5)
C16 P2 C10 C15 -107.7(5)
C22 P2 C10 C15 -0.8(6)
Cu1 P2 C10 C15 119.6(5)
C22 P2 C16 C17 -76.5(5)
C10 P2 C16 C17 31.3(5)
Cu1 P2 C16 C17 155.5(4)
C22 P2 C16 C21 102.3(5)
C10 P2 C16 C21 -149.9(5)
Cu1 P2 C16 C21 -25.7(5)
C21 C16 C17 C18 0.3(9)
P2 C16 C17 C18 179.2(5)
C11 C10 C15 C14 -1.5(10)
P2 C10 C15 C14 -178.9(5)
C26 C27 C22 C23 -0.3(9)
C26 C27 C22 P2 177.5(5)
C16 P2 C22 C23 -5.6(5)
C10 P2 C22 C23 -111.6(5)
Cu1 P2 C22 C23 129.2(4)
C16 P2 C22 C27 176.8(4)
C10 P2 C22 C27 70.8(5)
Cu1 P2 C22 C27 -48.4(5)
C18 C19 C20 C21 1.0(11)
C15 C10 C11 C12 1.9(10)
P2 C10 C11 C12 179.4(6)
C19 C20 C21 C16 -0.3(11)
C17 C16 C21 C20 -0.3(9)
P2 C16 C21 C20 -179.2(5)
C24 C25 C26 C27 0.7(12)
C22 C27 C26 C25 -0.8(11)
C26 C25 C24 C23 0.4(11)
C14 C13 C12 C11 -1.8(12)
C10 C11 C12 C13 -0.2(11)
C16 C17 C18 C19 0.4(10)
C20 C19 C18 C17 -1.0(11)
C27 C22 C23 C24 1.4(8)
P2 C22 C23 C24 -176.2(4)
C25 C24 C23 C22 -1.5(9)
C12 C13 C14 C15 2.1(12)
C10 C15 C14 C13 -0.4(11)
C34 P1 C28 C33 37.3(5)
C40 P1 C28 C33 145.0(5)
Cu1 P1 C28 C33 -91.2(5)
C34 P1 C28 C29 -153.1(5)
C40 P1 C28 C29 -45.3(5)
Cu1 P1 C28 C29 78.4(5)
C29 C28 C33 C32 -2.0(9)
P1 C28 C33 C32 167.9(5)
C28 P1 C40 C41 -29.8(6)
C34 P1 C40 C41 76.9(6)
Cu1 P1 C40 C41 -150.1(5)
C28 P1 C40 C45 152.5(4)
C34 P1 C40 C45 -100.8(5)
Cu1 P1 C40 C45 32.2(5)
C28 P1 C34 C39 60.1(6)
C40 P1 C34 C39 -50.2(6)
Cu1 P1 C34 C39 -179.4(5)
C28 P1 C34 C35 -116.5(5)
C40 P1 C34 C35 133.2(5)
Cu1 P1 C34 C35 4.0(6)
C41 C40 C45 C44 -2.6(9)
P1 C40 C45 C44 175.3(5)
C33 C28 C29 C30 1.2(8)
P1 C28 C29 C30 -168.6(5)
C35 C34 C39 C38 0.4(11)
P1 C34 C39 C38 -176.2(6)
C30 C31 C32 C33 0.8(11)
C28 C33 C32 C31 1.0(10)
C45 C40 C41 C42 0.9(11)
P1 C40 C41 C42 -176.8(6)
C40 C45 C44 C43 2.4(10)
C34 C39 C38 C37 0.0(13)
C39 C34 C35 C36 -0.2(11)
P1 C34 C35 C36 176.6(6)
C45 C44 C43 C42 -0.4(12)
C32 C31 C30 C29 -1.5(11)
C28 C29 C30 C31 0.5(10)
C39 C38 C37 C36 -0.8(14)
C38 C37 C36 C35 1.1(14)
C34 C35 C36 C37 -0.6(13)
C44 C43 C42 C41 -1.3(14)
C40 C41 C42 C43 1.1(13)
